data_7056588
loop_
_publ_author_name
'Shen, Fang'
'Liu, Ya-Xian'
'Li, Shu-Min'
'Jiang, Chi-Kun'
'Wang, Bing-Feng'
'Xiong, Yahong'
'Mao, Zong-Wan'
'Le, Xue-Yi'

_publ_section_title
;
 Synthesis, crystal structures, molecular docking, in vitro cytotoxicity
 studies of two new copper(II) complexes: special emphasis on their
 binding to HSA
;
_journal_name_full 'New J. Chem.'
_journal_paper_doi 10.1039/C7NJ02351K
_journal_year 2017
_chemical_absolute_configuration ad
_chemical_formula_moiety 'C13 H18 Cl Cu N7 O2 S, 0.5(H2 O)'
_chemical_formula_sum 'C13 H19 Cl Cu N7 O2.5 S'
_chemical_formula_weight 444.40
_space_group_crystal_system triclinic
_space_group_IT_number 1
_space_group_name_Hall 'P 1'
_space_group_name_H-M_alt 'P 1'
_symmetry_space_group_name_Hall 'P 1'
_symmetry_space_group_name_H-M 'P 1'
_atom_sites_solution_hydrogens mixed
_audit_creation_method SHELXL-2014/7
_audit_update_record
;
2017-06-29 deposited with the CCDC.
2017-09-12 downloaded from the CCDC.
;
_cell_angle_alpha 74.386(2)
_cell_angle_beta 69.643(2)
_cell_angle_gamma 74.148(2)
_cell_formula_units_Z 4
_cell_length_a 11.5443(3)
_cell_length_b 11.6413(3)
_cell_length_c 15.0137(4)
_cell_measurement_reflns_used 23381
_cell_measurement_temperature 150(2)
_cell_measurement_theta_max 73.8570
_cell_measurement_theta_min 4.1410
_cell_volume 1785.50(9)
_computing_cell_refinement 'CrysAlisPro 1.171.38.43 (Rigaku OD, 2015)'
_computing_data_collection 'CrysAlisPro 1.171.38.43 (Rigaku OD, 2015)'
_computing_data_reduction 'CrysAlisPro 1.171.38.43 (Rigaku OD, 2015)'
_computing_molecular_graphics 'SHELXTL (Bruker, 2005)'
_computing_publication_material SHELXTL
_computing_structure_refinement 'SHELXL-2014/7 (Sheldrick, 2014)'
_computing_structure_solution 'SHELXS-2013/1 (Sheldrick, 2013)'
_diffrn_ambient_temperature 150(2)
_diffrn_detector_area_resol_mean 5.2913
_diffrn_measured_fraction_theta_full 1.000
_diffrn_measured_fraction_theta_max 0.980
_diffrn_measurement_device_type 'SuperNova, Dual, Cu at zero, AtlasS2'
_diffrn_measurement_method '\w scans'
_diffrn_radiation_type CuK\a
_diffrn_radiation_wavelength 1.54184
_diffrn_reflns_av_R_equivalents 0.0335
_diffrn_reflns_av_unetI/netI 0.0284
_diffrn_reflns_Laue_measured_fraction_full 1.000
_diffrn_reflns_Laue_measured_fraction_max 0.980
_diffrn_reflns_limit_h_max 14
_diffrn_reflns_limit_h_min -14
_diffrn_reflns_limit_k_max 14
_diffrn_reflns_limit_k_min -14
_diffrn_reflns_limit_l_max 18
_diffrn_reflns_limit_l_min -18
_diffrn_reflns_number 27868
_diffrn_reflns_point_group_measured_fraction_full 0.931
_diffrn_reflns_point_group_measured_fraction_max 0.898
_diffrn_reflns_theta_full 67.684
_diffrn_reflns_theta_max 74.112
_diffrn_reflns_theta_min 4.023
_diffrn_source 'micro-focus sealed X-ray tube'
_exptl_absorpt_coefficient_mu 4.443
_exptl_absorpt_correction_T_max 1.00000
_exptl_absorpt_correction_T_min 0.28434
_exptl_absorpt_correction_type multi-scan
_exptl_absorpt_process_details
; 
CrysAlisPro 1.171.38.43 (Rigaku Oxford Diffraction, 2015) 
Empirical absorption correction using spherical harmonics, 
 implemented in SCALE3 ABSPACK scaling algorithm. 
;
_exptl_crystal_colour blue
_exptl_crystal_density_diffrn 1.653
_exptl_crystal_description block
_exptl_crystal_F_000 912
_exptl_crystal_size_max 0.410
_exptl_crystal_size_mid 0.330
_exptl_crystal_size_min 0.240
_refine_diff_density_max 0.709
_refine_diff_density_min -0.726
_refine_diff_density_rms 0.079
_refine_ls_abs_structure_details
; 
 Flack x determined using 5597 quotients [(I+)-(I-)]/[(I+)+(I-)] 
 (Parsons, Flack and Wagner, Acta Cryst. B69 (2013) 249-259). 
;
_refine_ls_abs_structure_Flack 0.076(10)
_refine_ls_extinction_method none
_refine_ls_goodness_of_fit_ref 1.041
_refine_ls_hydrogen_treatment constr
_refine_ls_matrix_type full
_refine_ls_number_parameters 929
_refine_ls_number_reflns 13089
_refine_ls_number_restraints 3
_refine_ls_restrained_S_all 1.041
_refine_ls_R_factor_all 0.0359
_refine_ls_R_factor_gt 0.0356
_refine_ls_shift/su_max 0.001
_refine_ls_shift/su_mean 0.000
_refine_ls_structure_factor_coef Fsqd
_refine_ls_weighting_details 'w=1/[\s^2^(Fo^2^)+(0.0695P)^2^+0.6603P] where P=(Fo^2^+2Fc^2^)/3'
_refine_ls_weighting_scheme calc
_refine_ls_wR_factor_gt 0.0998
_refine_ls_wR_factor_ref 0.1001
_reflns_Friedel_coverage 0.834
_reflns_Friedel_fraction_full 0.862
_reflns_Friedel_fraction_max 0.817
_reflns_number_gt 12893
_reflns_number_total 13089
_reflns_threshold_expression 'I > 2\s(I)'
_cod_data_source_file c7nj02351k1.cif
_cod_data_source_block 1608173
_cod_original_formula_sum 'C13 H19 Cl Cu N7 O2.50 S'
_cod_database_code 7056588
_shelx_shelxl_version_number 2014/7
_shelx_space_group_comment
; 
The symmetry employed for this shelxl refinement is uniquely defined 
by the following loop, which should always be used as a source of 
symmetry information in preference to the above space-group names. 
They are only intended as comments. 
;
_shelx_estimated_absorpt_t_min 0.263
_shelx_estimated_absorpt_t_max 0.415

loop_
_space_group_symop_operation_xyz
'x, y, z'

loop_
_atom_site_label
_atom_site_type_symbol
_atom_site_fract_x
_atom_site_fract_y
_atom_site_fract_z
_atom_site_U_iso_or_equiv
_atom_site_adp_type
_atom_site_occupancy
_atom_site_site_symmetry_order
_atom_site_calc_flag
_atom_site_refinement_flags_posn
_atom_site_refinement_flags_adp
Cu1 Cu 0.51402(5) 0.68407(5) 0.17464(4) 0.01624(15) Uani 1 1 d . .
C1 C 0.7640(5) 0.5848(5) 0.0386(4) 0.0256(10) Uani 1 1 d . .
H1 H 0.7752 0.6666 0.0148 0.031 Uiso 1 1 calc R U
C2 C 0.8585(5) 0.4928(5) 0.0022(4) 0.0284(11) Uani 1 1 d . .
H2 H 0.9334 0.5115 -0.0461 0.034 Uiso 1 1 calc R U
C3 C 0.8439(5) 0.3729(5) 0.0361(4) 0.0272(11) Uani 1 1 d . .
H3 H 0.9088 0.3082 0.0127 0.033 Uiso 1 1 calc R U
C4 C 0.7317(5) 0.3502(4) 0.1053(4) 0.0212(10) Uani 1 1 d . .
H4 H 0.7181 0.2692 0.1297 0.025 Uiso 1 1 calc R U
C5 C 0.6408(4) 0.4459(4) 0.1380(3) 0.0161(9) Uani 1 1 d . .
C6 C 0.5166(4) 0.4308(4) 0.2082(3) 0.0130(8) Uani 1 1 d . .
C7 C 0.3694(4) 0.3178(4) 0.2910(3) 0.0146(8) Uani 1 1 d . .
C8 C 0.3283(4) 0.5166(4) 0.3031(3) 0.0130(8) Uani 1 1 d . .
C9 C 0.4217(4) 0.8900(4) 0.2569(3) 0.0171(9) Uani 1 1 d . .
C10 C 0.5444(4) 0.9188(3) 0.1828(3) 0.0129(8) Uani 1 1 d . .
H10 H 0.6011 0.9243 0.2183 0.015 Uiso 1 1 calc R U
C11 C 0.5200(4) 1.0412(3) 0.1152(3) 0.0156(8) Uani 1 1 d . .
H11A H 0.4724 1.0339 0.0741 0.019 Uiso 1 1 calc R U
H11B H 0.4672 1.1032 0.1546 0.019 Uiso 1 1 calc R U
C12 C 0.6405(4) 1.0835(4) 0.0509(3) 0.0203(9) Uani 1 1 d . .
H12A H 0.6916 1.0228 0.0099 0.024 Uiso 1 1 calc R U
H12B H 0.6896 1.0873 0.0921 0.024 Uiso 1 1 calc R U
C13 C 0.5462(6) 1.1949(5) -0.1046(4) 0.0337(12) Uani 1 1 d . .
H13A H 0.5377 1.2646 -0.1574 0.051 Uiso 1 1 calc R U
H13B H 0.4629 1.1763 -0.0672 0.051 Uiso 1 1 calc R U
H13C H 0.6010 1.1242 -0.1316 0.051 Uiso 1 1 calc R U
Cl1 Cl 0.39056(11) 0.76239(11) 0.05395(10) 0.0290(3) Uani 1 1 d . .
N1 N 0.6562(4) 0.5625(4) 0.1069(3) 0.0180(8) Uani 1 1 d . .
N2 N 0.4880(4) 0.3216(3) 0.2321(3) 0.0152(7) Uani 1 1 d . .
N3 N 0.2857(4) 0.4130(3) 0.3263(3) 0.0155(7) Uani 1 1 d . .
N4 N 0.4435(4) 0.5313(3) 0.2410(3) 0.0140(7) Uani 1 1 d . .
N5 N 0.3302(4) 0.2131(3) 0.3156(3) 0.0181(8) Uani 1 1 d . .
H5A H 0.2531 0.2086 0.3531 0.022 Uiso 1 1 calc R U
H5B H 0.3814 0.1484 0.2943 0.022 Uiso 1 1 calc R U
N6 N 0.2531(4) 0.6097(3) 0.3448(3) 0.0184(8) Uani 1 1 d . .
H6A H 0.1785 0.6016 0.3858 0.022 Uiso 1 1 calc R U
H6B H 0.2783 0.6789 0.3311 0.022 Uiso 1 1 calc R U
N7 N 0.6081(4) 0.8196(3) 0.1269(3) 0.0175(7) Uani 1 1 d . .
H7A H 0.6876 0.7905 0.1321 0.021 Uiso 1 1 calc R U
H7B H 0.6143 0.8499 0.0632 0.021 Uiso 1 1 calc R U
O1 O 0.3990(3) 0.7858(3) 0.2681(2) 0.0202(7) Uani 1 1 d . .
O2 O 0.3518(4) 0.9688(3) 0.3049(3) 0.0253(8) Uani 1 1 d . .
S1 S 0.61411(11) 1.23122(10) -0.02685(8) 0.0218(2) Uani 1 1 d . .
Cu2 Cu 0.94680(6) 0.67972(5) 0.21967(5) 0.01878(15) Uani 1 1 d . .
C14 C 1.2022(5) 0.5656(5) 0.1070(4) 0.0260(11) Uani 1 1 d . .
H14 H 1.2201 0.6452 0.0865 0.031 Uiso 1 1 calc R U
C15 C 1.2962(4) 0.4700(5) 0.0760(4) 0.0235(10) Uani 1 1 d . .
H15 H 1.3773 0.4835 0.0357 0.028 Uiso 1 1 calc R U
C16 C 1.2705(5) 0.3542(5) 0.1043(4) 0.0231(10) Uani 1 1 d . .
H16 H 1.3339 0.2868 0.0843 0.028 Uiso 1 1 calc R U
C17 C 1.1508(5) 0.3378(4) 0.1625(4) 0.0209(9) Uani 1 1 d . .
H17 H 1.1307 0.2591 0.1826 0.025 Uiso 1 1 calc R U
C18 C 1.0613(4) 0.4377(4) 0.1907(3) 0.0164(9) Uani 1 1 d . .
C19 C 0.9299(4) 0.4309(4) 0.2493(3) 0.0146(8) Uani 1 1 d . .
C20 C 0.7766(4) 0.3242(4) 0.3252(3) 0.0160(9) Uani 1 1 d . .
C21 C 0.7322(4) 0.5281(4) 0.3222(3) 0.0148(8) Uani 1 1 d . .
C22 C 0.8459(5) 0.8879(4) 0.2990(4) 0.0247(10) Uani 1 1 d . .
C23 C 0.9855(4) 0.8961(4) 0.2558(3) 0.0188(9) Uani 1 1 d . .
H23 H 1.0142 0.9146 0.3051 0.023 Uiso 1 1 calc R U
C24 C 1.0026(4) 0.9982(4) 0.1664(3) 0.0192(8) Uani 1 1 d . .
H24A H 0.9829 0.9758 0.1149 0.023 Uiso 1 1 calc R U
H24B H 0.9422 1.0735 0.1831 0.023 Uiso 1 1 calc R U
C25 C 1.1353(5) 1.0233(4) 0.1278(4) 0.0236(10) Uani 1 1 d . .
H25A H 1.1962 0.9463 0.1167 0.028 Uiso 1 1 calc R U
H25B H 1.1523 1.0526 0.1773 0.028 Uiso 1 1 calc R U
C26 C 1.1718(7) 1.0433(6) -0.0676(5) 0.0451(15) Uani 1 1 d . .
H26A H 1.1898 1.0917 -0.1335 0.068 Uiso 1 1 calc R U
H26B H 1.0920 1.0167 -0.0506 0.068 Uiso 1 1 calc R U
H26C H 1.2400 0.9719 -0.0642 0.068 Uiso 1 1 calc R U
Cl2 Cl 0.91381(11) 0.79485(11) 0.06316(9) 0.0261(2) Uani 1 1 d . .
N8 N 1.0872(4) 0.5511(4) 0.1647(3) 0.0191(8) Uani 1 1 d . .
N9 N 0.8992(4) 0.3233(3) 0.2741(3) 0.0172(8) Uani 1 1 d . .
N10 N 0.6913(4) 0.4230(3) 0.3506(3) 0.0164(7) Uani 1 1 d . .
N11 N 0.8540(4) 0.5366(3) 0.2698(3) 0.0155(8) Uani 1 1 d . .
N12 N 0.7387(4) 0.2189(3) 0.3517(3) 0.0213(8) Uani 1 1 d . .
H12C H 0.6596 0.2156 0.3849 0.026 Uiso 1 1 calc R U
H12D H 0.7925 0.1524 0.3361 0.026 Uiso 1 1 calc R U
N13 N 0.6512(4) 0.6292(3) 0.3443(3) 0.0189(8) Uani 1 1 d . .
H13D H 0.5719 0.6265 0.3772 0.023 Uiso 1 1 calc R U
H13E H 0.6767 0.6989 0.3261 0.023 Uiso 1 1 calc R U
N14 N 1.0600(4) 0.7781(3) 0.2307(4) 0.0256(9) Uani 1 1 d . .
H14A H 1.0978 0.7359 0.2772 0.031 Uiso 1 1 calc R U
H14B H 1.1214 0.7908 0.1735 0.031 Uiso 1 1 calc R U
O3 O 0.8148(3) 0.7928(3) 0.2953(3) 0.0254(8) Uani 1 1 d . .
O4 O 0.7718(4) 0.9728(4) 0.3349(4) 0.0419(11) Uani 1 1 d . .
S2 S 1.16032(13) 1.13470(11) 0.01632(10) 0.0315(3) Uani 1 1 d . .
Cu3 Cu 0.81520(6) 0.92810(5) 0.58003(5) 0.01769(15) Uani 1 1 d . .
C27 C 0.5590(5) 1.0500(5) 0.6899(4) 0.0259(11) Uani 1 1 d . .
H27 H 0.5394 0.9712 0.7155 0.031 Uiso 1 1 calc R U
C28 C 0.4661(5) 1.1517(5) 0.7126(4) 0.0237(10) Uani 1 1 d . .
H28 H 0.3837 1.1420 0.7526 0.028 Uiso 1 1 calc R U
C29 C 0.4931(5) 1.2656(5) 0.6775(4) 0.0234(10) Uani 1 1 d . .
H29 H 0.4298 1.3356 0.6916 0.028 Uiso 1 1 calc R U
C30 C 0.6160(5) 1.2769(4) 0.6203(4) 0.0192(9) Uani 1 1 d . .
H30 H 0.6386 1.3545 0.5960 0.023 Uiso 1 1 calc R U
C31 C 0.7030(4) 1.1730(4) 0.6003(3) 0.0165(9) Uani 1 1 d . .
C32 C 0.8357(4) 1.1763(4) 0.5424(3) 0.0156(9) Uani 1 1 d . .
C33 C 0.9936(4) 1.2785(4) 0.4654(3) 0.0168(9) Uani 1 1 d . .
C34 C 1.0319(4) 1.0744(4) 0.4703(3) 0.0156(8) Uani 1 1 d . .
C35 C 0.9108(5) 0.7139(4) 0.5064(4) 0.0213(10) Uani 1 1 d . .
C36 C 0.7837(5) 0.6953(4) 0.5821(4) 0.0258(10) Uani 1 1 d . .
H36 H 0.8003 0.6590 0.6460 0.031 Uiso 1 1 calc R U
C37 C 0.7179(5) 0.6115(5) 0.5641(4) 0.0311(11) Uani 1 1 d . .
H37A H 0.7788 0.5352 0.5506 0.037 Uiso 1 1 calc R U
H37B H 0.6893 0.6507 0.5060 0.037 Uiso 1 1 calc R U
C38 C 0.6049(5) 0.5808(4) 0.6496(4) 0.0310(12) Uani 1 1 d . .
H38A H 0.5564 0.5408 0.6282 0.037 Uiso 1 1 calc R U
H38B H 0.5497 0.6579 0.6671 0.037 Uiso 1 1 calc R U
C39 C 0.6083(7) 0.5856(7) 0.8381(5) 0.0515(17) Uani 1 1 d . .
H39A H 0.6620 0.6463 0.8073 0.077 Uiso 1 1 calc R U
H39B H 0.6264 0.5393 0.8984 0.077 Uiso 1 1 calc R U
H39C H 0.5196 0.6268 0.8525 0.077 Uiso 1 1 calc R U
Cl3 Cl 0.85586(11) 0.81674(11) 0.73569(9) 0.0259(2) Uani 1 1 d . .
N15 N 0.6761(4) 1.0613(4) 0.6324(3) 0.0197(8) Uani 1 1 d . .
N16 N 0.8681(4) 1.2827(3) 0.5168(3) 0.0169(8) Uani 1 1 d . .
N17 N 1.0766(4) 1.1773(3) 0.4413(3) 0.0168(7) Uani 1 1 d . .
N18 N 0.9091(4) 1.0685(3) 0.5242(3) 0.0158(8) Uani 1 1 d . .
N19 N 1.0317(4) 1.3829(3) 0.4392(3) 0.0207(8) Uani 1 1 d . .
H19A H 1.1108 1.3859 0.4063 0.025 Uiso 1 1 calc R U
H19B H 0.9779 1.4495 0.4547 0.025 Uiso 1 1 calc R U
N20 N 1.1095(4) 0.9719(3) 0.4488(3) 0.0209(8) Uani 1 1 d . .
H20A H 1.1891 0.9721 0.4159 0.025 Uiso 1 1 calc R U
H20B H 1.0813 0.9036 0.4674 0.025 Uiso 1 1 calc R U
N21 N 0.7017(4) 0.8178(3) 0.5898(4) 0.0248(9) Uani 1 1 d . .
H21A H 0.6397 0.8147 0.6474 0.030 Uiso 1 1 calc R U
H21B H 0.6654 0.8452 0.5411 0.030 Uiso 1 1 calc R U
O5 O 0.9406(3) 0.8150(3) 0.4993(3) 0.0263(8) Uani 1 1 d . .
O6 O 0.9804(4) 0.6322(3) 0.4638(3) 0.0300(8) Uani 1 1 d . .
S3 S 0.63966(16) 0.48347(12) 0.75758(13) 0.0453(4) Uani 1 1 d . .
Cu4 Cu 0.25613(5) 0.91134(5) 0.62432(4) 0.01714(15) Uani 1 1 d . .
C40 C 0.0092(5) 1.0136(4) 0.7603(4) 0.0245(10) Uani 1 1 d . .
H40 H -0.0010 0.9318 0.7865 0.029 Uiso 1 1 calc R U
C41 C -0.0866(5) 1.1077(5) 0.7963(4) 0.0285(11) Uani 1 1 d . .
H41 H -0.1601 1.0899 0.8469 0.034 Uiso 1 1 calc R U
C42 C -0.0731(5) 1.2256(5) 0.7580(4) 0.0283(11) Uani 1 1 d . .
H42 H -0.1386 1.2906 0.7801 0.034 Uiso 1 1 calc R U
C43 C 0.0367(5) 1.2498(4) 0.6865(4) 0.0217(10) Uani 1 1 d . .
H43 H 0.0490 1.3310 0.6601 0.026 Uiso 1 1 calc R U
C44 C 0.1286(4) 1.1511(4) 0.6547(3) 0.0148(8) Uani 1 1 d . .
C45 C 0.2524(4) 1.1659(4) 0.5825(3) 0.0150(8) Uani 1 1 d . .
C46 C 0.4009(4) 1.2770(4) 0.4987(3) 0.0156(9) Uani 1 1 d . .
C47 C 0.4413(4) 1.0766(4) 0.4901(3) 0.0140(8) Uani 1 1 d . .
C48 C 0.3445(4) 0.6995(4) 0.5476(4) 0.0188(9) Uani 1 1 d . .
C49 C 0.2464(4) 0.6608(4) 0.6456(3) 0.0231(9) Uani 1 1 d . .
H49 H 0.2933 0.6125 0.6929 0.028 Uiso 1 1 calc R U
C50 C 0.1646(5) 0.5827(5) 0.6390(4) 0.0284(10) Uani 1 1 d . .
H50A H 0.2194 0.5161 0.6052 0.034 Uiso 1 1 calc R U
H50B H 0.1085 0.6330 0.5999 0.034 Uiso 1 1 calc R U
C51 C 0.0843(5) 0.5279(4) 0.7380(4) 0.0255(10) Uani 1 1 d . .
H51A H 0.0092 0.5126 0.7291 0.031 Uiso 1 1 calc R U
H51B H 0.0540 0.5901 0.7792 0.031 Uiso 1 1 calc R U
C52 C 0.2290(7) 0.4390(6) 0.8709(5) 0.0421(14) Uani 1 1 d . .
H52A H 0.3055 0.4671 0.8268 0.063 Uiso 1 1 calc R U
H52B H 0.2511 0.3715 0.9213 0.063 Uiso 1 1 calc R U
H52C H 0.1702 0.5061 0.9010 0.063 Uiso 1 1 calc R U
Cl4 Cl 0.38424(11) 0.84314(10) 0.74074(9) 0.0265(2) Uani 1 1 d . .
N22 N 0.1137(4) 1.0351(3) 0.6906(3) 0.0176(8) Uani 1 1 d . .
N23 N 0.2806(4) 1.2744(3) 0.5572(3) 0.0163(8) Uani 1 1 d . .
N24 N 0.4834(4) 1.1800(3) 0.4655(3) 0.0155(7) Uani 1 1 d . .
N25 N 0.3248(4) 1.0629(3) 0.5528(3) 0.0153(7) Uani 1 1 d . .
N26 N 0.4375(4) 1.3827(3) 0.4731(3) 0.0174(8) Uani 1 1 d . .
H26D H 0.5143 1.3884 0.4352 0.021 Uiso 1 1 calc R U
H26E H 0.3851 1.4471 0.4940 0.021 Uiso 1 1 calc R U
N27 N 0.5156(4) 0.9807(3) 0.4544(3) 0.0199(8) Uani 1 1 d . .
H27A H 0.5918 0.9856 0.4150 0.024 Uiso 1 1 calc R U
H27B H 0.4888 0.9119 0.4701 0.024 Uiso 1 1 calc R U
N28 N 0.1668(4) 0.7727(4) 0.6825(3) 0.0239(9) Uani 1 1 d . .
H28A H 0.1484 0.7583 0.7481 0.029 Uiso 1 1 calc R U
H28B H 0.0930 0.7919 0.6676 0.029 Uiso 1 1 calc R U
O7 O 0.3622(3) 0.8087(3) 0.5290(3) 0.0227(7) Uani 1 1 d . .
O8 O 0.4066(3) 0.6224(3) 0.4980(3) 0.0252(7) Uani 1 1 d . .
S4 S 0.15618(12) 0.38863(10) 0.80445(10) 0.0266(3) Uani 1 1 d . .
O9 O 0.1493(5) 0.7290(4) 0.8851(3) 0.0497(12) Uani 1 1 d G .
H9A H 0.0901 0.7435 0.9360 0.075 Uiso 1 1 d G U
H9B H 0.2013 0.7751 0.8712 0.075 Uiso 1 1 d G U
O10 O 0.6218(5) 0.8854(4) 0.9186(3) 0.0448(11) Uani 1 1 d G .
H10A H 0.5557 0.8660 0.9190 0.067 Uiso 1 1 d G U
H10B H 0.6831 0.8628 0.8714 0.067 Uiso 1 1 d G U

loop_
_atom_site_aniso_label
_atom_site_aniso_U_11
_atom_site_aniso_U_22
_atom_site_aniso_U_33
_atom_site_aniso_U_23
_atom_site_aniso_U_13
_atom_site_aniso_U_12
Cu1 0.0100(3) 0.0111(3) 0.0227(3) -0.0068(2) 0.0036(3) -0.0020(2)
C1 0.021(3) 0.023(2) 0.026(2) -0.0079(19) 0.006(2) -0.0062(19)
C2 0.017(3) 0.031(3) 0.030(3) -0.011(2) 0.008(2) -0.008(2)
C3 0.016(3) 0.027(3) 0.034(3) -0.015(2) 0.002(2) 0.000(2)
C4 0.015(2) 0.017(2) 0.026(2) -0.0065(18) -0.001(2) 0.0011(17)
C5 0.012(2) 0.017(2) 0.019(2) -0.0060(16) -0.0028(18) -0.0025(16)
C6 0.010(2) 0.0110(18) 0.015(2) -0.0047(15) -0.0012(17) 0.0010(15)
C7 0.013(2) 0.014(2) 0.016(2) -0.0055(15) -0.0037(17) 0.0009(16)
C8 0.012(2) 0.0111(18) 0.0156(19) -0.0035(15) -0.0031(17) -0.0020(15)
C9 0.014(2) 0.015(2) 0.017(2) -0.0047(16) 0.0026(18) -0.0025(16)
C10 0.0085(18) 0.0090(17) 0.0191(19) -0.0040(14) -0.0015(16) -0.0004(13)
C11 0.0093(19) 0.0119(17) 0.0167(19) -0.0032(14) 0.0051(15) 0.0005(14)
C12 0.016(2) 0.017(2) 0.027(2) -0.0027(16) -0.0050(19) -0.0053(16)
C13 0.043(3) 0.035(3) 0.028(3) 0.002(2) -0.018(2) -0.013(2)
Cl1 0.0212(6) 0.0274(6) 0.0383(7) -0.0004(5) -0.0121(5) -0.0062(5)
N1 0.014(2) 0.0161(18) 0.0217(19) -0.0069(15) 0.0001(16) -0.0027(15)
N2 0.0127(18) 0.0119(16) 0.0203(18) -0.0053(13) -0.0028(15) -0.0016(13)
N3 0.0127(18) 0.0142(17) 0.0194(18) -0.0041(13) -0.0031(15) -0.0040(14)
N4 0.0100(17) 0.0117(16) 0.0186(18) -0.0056(13) 0.0006(15) -0.0032(13)
N5 0.0142(19) 0.0140(17) 0.0231(19) -0.0051(14) 0.0002(16) -0.0039(14)
N6 0.0102(18) 0.0173(17) 0.024(2) -0.0067(14) 0.0035(15) -0.0052(14)
N7 0.0104(18) 0.0133(16) 0.0242(18) -0.0082(14) 0.0021(15) -0.0003(13)
O1 0.0154(16) 0.0136(14) 0.0258(17) -0.0092(12) 0.0064(14) -0.0044(12)
O2 0.0207(18) 0.0165(15) 0.0303(18) -0.0099(13) 0.0085(15) -0.0063(13)
S1 0.0236(6) 0.0165(5) 0.0217(5) -0.0009(4) -0.0034(4) -0.0052(4)
Cu2 0.0091(3) 0.0140(3) 0.0302(4) -0.0082(3) 0.0002(3) -0.0014(2)
C14 0.013(2) 0.030(2) 0.032(3) -0.010(2) 0.002(2) -0.0069(19)
C15 0.008(2) 0.036(3) 0.027(2) -0.009(2) -0.0034(19) -0.0045(19)
C16 0.011(2) 0.031(3) 0.023(2) -0.0126(19) -0.0023(19) 0.0067(18)
C17 0.018(2) 0.020(2) 0.023(2) -0.0076(17) -0.0038(19) -0.0008(18)
C18 0.012(2) 0.018(2) 0.019(2) -0.0066(16) -0.0041(18) 0.0006(16)
C19 0.014(2) 0.013(2) 0.018(2) -0.0065(16) -0.0026(18) -0.0018(16)
C20 0.012(2) 0.015(2) 0.020(2) -0.0058(16) -0.0030(18) -0.0006(16)
C21 0.012(2) 0.0152(19) 0.016(2) -0.0037(15) -0.0023(17) -0.0025(16)
C22 0.021(3) 0.019(2) 0.026(2) -0.0085(18) 0.006(2) -0.0051(19)
C23 0.016(2) 0.0149(19) 0.026(2) -0.0080(16) -0.0040(18) -0.0033(15)
C24 0.011(2) 0.0123(18) 0.029(2) -0.0036(16) -0.0019(17) -0.0001(14)
C25 0.017(2) 0.018(2) 0.032(3) -0.0060(17) 0.000(2) -0.0033(16)
C26 0.054(4) 0.042(3) 0.033(3) -0.012(2) -0.001(3) -0.012(3)
Cl2 0.0153(5) 0.0300(6) 0.0324(6) -0.0056(5) -0.0074(5) -0.0035(4)
N8 0.0109(19) 0.0173(18) 0.027(2) -0.0064(15) -0.0024(17) -0.0022(14)
N9 0.0098(18) 0.0169(18) 0.023(2) -0.0067(15) -0.0010(15) -0.0027(14)
N10 0.0119(18) 0.0152(17) 0.0214(18) -0.0040(14) -0.0032(15) -0.0033(14)
N11 0.0107(18) 0.0133(17) 0.0208(19) -0.0031(14) -0.0027(16) -0.0024(14)
N12 0.0136(19) 0.0136(18) 0.034(2) -0.0077(15) 0.0000(17) -0.0045(15)
N13 0.0088(17) 0.0144(17) 0.029(2) -0.0044(14) 0.0005(16) -0.0025(13)
N14 0.0136(19) 0.0160(17) 0.047(3) -0.0044(16) -0.0107(18) -0.0010(14)
O3 0.0159(17) 0.0158(15) 0.038(2) -0.0115(14) 0.0065(15) -0.0060(13)
O4 0.024(2) 0.0243(19) 0.064(3) -0.0253(19) 0.019(2) -0.0095(16)
S2 0.0296(7) 0.0237(6) 0.0321(6) -0.0023(5) 0.0037(5) -0.0108(5)
Cu3 0.0100(3) 0.0130(3) 0.0260(4) -0.0065(2) 0.0016(3) -0.0023(2)
C27 0.017(2) 0.024(2) 0.034(3) -0.009(2) 0.003(2) -0.0107(19)
C28 0.010(2) 0.031(2) 0.029(3) -0.015(2) 0.0038(19) -0.0039(18)
C29 0.014(2) 0.029(2) 0.026(2) -0.0121(19) -0.0048(19) 0.0019(18)
C30 0.014(2) 0.017(2) 0.025(2) -0.0079(17) -0.0033(19) 0.0002(17)
C31 0.012(2) 0.016(2) 0.022(2) -0.0058(16) -0.0045(18) -0.0018(16)
C32 0.011(2) 0.017(2) 0.018(2) -0.0053(16) -0.0029(18) -0.0023(16)
C33 0.013(2) 0.019(2) 0.020(2) -0.0043(16) -0.0040(18) -0.0048(17)
C34 0.010(2) 0.017(2) 0.018(2) -0.0033(16) -0.0015(17) -0.0029(16)
C35 0.017(2) 0.016(2) 0.030(2) -0.0079(18) -0.003(2) -0.0033(17)
C36 0.017(2) 0.020(2) 0.039(3) -0.0114(19) -0.002(2) -0.0040(17)
C37 0.026(3) 0.028(2) 0.040(3) -0.012(2) -0.005(2) -0.008(2)
C38 0.020(3) 0.018(2) 0.046(3) -0.009(2) 0.003(2) -0.0023(18)
C39 0.053(4) 0.056(4) 0.042(4) -0.011(3) -0.011(3) -0.006(3)
Cl3 0.0170(5) 0.0292(6) 0.0314(6) -0.0085(5) -0.0081(5) -0.0009(4)
N15 0.0098(19) 0.0175(18) 0.028(2) -0.0102(15) 0.0039(16) -0.0030(14)
N16 0.0105(18) 0.0126(17) 0.026(2) -0.0062(15) -0.0033(16) 0.0005(14)
N17 0.0110(18) 0.0162(17) 0.0217(19) -0.0062(14) -0.0018(15) -0.0016(14)
N18 0.0084(18) 0.0128(17) 0.023(2) -0.0077(14) 0.0009(16) 0.0000(14)
N19 0.0124(19) 0.0147(18) 0.031(2) -0.0093(15) 0.0012(17) -0.0012(15)
N20 0.0087(18) 0.0136(17) 0.032(2) -0.0083(15) 0.0058(16) -0.0011(14)
N21 0.0131(19) 0.0168(18) 0.044(2) -0.0137(17) -0.0034(18) -0.0006(15)
O5 0.0201(18) 0.0185(16) 0.0335(19) -0.0105(14) 0.0069(15) -0.0068(13)
O6 0.0203(18) 0.0241(18) 0.043(2) -0.0196(16) 0.0031(16) -0.0037(14)
S3 0.0507(10) 0.0206(6) 0.0563(9) -0.0031(6) -0.0133(8) -0.0014(6)
Cu4 0.0101(3) 0.0127(3) 0.0243(3) -0.0081(2) 0.0040(3) -0.0030(2)
C40 0.015(2) 0.021(2) 0.033(3) -0.0125(19) 0.005(2) -0.0058(18)
C41 0.015(2) 0.028(3) 0.035(3) -0.016(2) 0.007(2) -0.0022(19)
C42 0.016(2) 0.025(2) 0.036(3) -0.017(2) 0.003(2) 0.0046(19)
C43 0.015(2) 0.018(2) 0.030(3) -0.0090(18) -0.003(2) -0.0016(18)
C44 0.013(2) 0.0127(19) 0.019(2) -0.0072(15) -0.0033(18) -0.0005(16)
C45 0.011(2) 0.017(2) 0.017(2) -0.0027(16) -0.0051(18) -0.0018(16)
C46 0.013(2) 0.020(2) 0.014(2) -0.0026(15) -0.0029(17) -0.0044(17)
C47 0.008(2) 0.0165(19) 0.015(2) -0.0044(15) -0.0004(17) -0.0025(15)
C48 0.013(2) 0.015(2) 0.030(2) -0.0104(18) -0.0043(19) -0.0008(16)
C49 0.018(2) 0.022(2) 0.026(2) -0.0094(18) 0.0039(19) -0.0061(17)
C50 0.025(3) 0.031(3) 0.028(2) -0.0090(19) -0.003(2) -0.008(2)
C51 0.028(3) 0.018(2) 0.025(2) -0.0053(17) 0.003(2) -0.0090(18)
C52 0.051(4) 0.038(3) 0.044(3) -0.006(2) -0.025(3) -0.008(3)
Cl4 0.0185(6) 0.0242(5) 0.0356(6) -0.0061(5) -0.0075(5) -0.0027(4)
N22 0.0105(19) 0.0148(18) 0.024(2) -0.0090(15) 0.0035(16) -0.0024(14)
N23 0.0118(18) 0.0146(17) 0.0204(19) -0.0045(14) -0.0031(15) -0.0001(14)
N24 0.0112(18) 0.0136(17) 0.0182(18) -0.0044(13) 0.0004(15) -0.0020(13)
N25 0.0090(17) 0.0137(16) 0.0211(19) -0.0060(14) -0.0013(15) -0.0005(13)
N26 0.0141(19) 0.0109(16) 0.025(2) -0.0038(14) -0.0029(16) -0.0020(14)
N27 0.0126(18) 0.0144(17) 0.027(2) -0.0081(15) 0.0051(16) -0.0044(14)
N28 0.016(2) 0.0159(18) 0.036(2) -0.0116(16) 0.0038(18) -0.0049(15)
O7 0.0206(18) 0.0163(15) 0.0258(18) -0.0089(13) 0.0043(14) -0.0051(13)
O8 0.0192(18) 0.0199(16) 0.0321(19) -0.0144(14) 0.0044(15) -0.0030(13)
S4 0.0251(6) 0.0185(5) 0.0352(6) -0.0077(4) -0.0087(5) -0.0003(4)
O9 0.054(3) 0.046(3) 0.034(2) -0.0069(19) 0.009(2) -0.017(2)
O10 0.049(3) 0.048(2) 0.033(2) -0.0170(18) 0.011(2) -0.024(2)

loop_
_atom_type_symbol
_atom_type_description
_atom_type_scat_dispersion_real
_atom_type_scat_dispersion_imag
_atom_type_scat_source
C C 0.0181 0.0091 'International Tables Vol C Tables 4.2.6.8 and 6.1.1.4'
H H 0.0000 0.0000 'International Tables Vol C Tables 4.2.6.8 and 6.1.1.4'
Cl Cl 0.3639 0.7018 'International Tables Vol C Tables 4.2.6.8 and 6.1.1.4'
Cu Cu -1.9646 0.5888 'International Tables Vol C Tables 4.2.6.8 and 6.1.1.4'
N N 0.0311 0.0180 'International Tables Vol C Tables 4.2.6.8 and 6.1.1.4'
O O 0.0492 0.0322 'International Tables Vol C Tables 4.2.6.8 and 6.1.1.4'
S S 0.3331 0.5567 'International Tables Vol C Tables 4.2.6.8 and 6.1.1.4'

loop_
_geom_angle_atom_site_label_1
_geom_angle_atom_site_label_2
_geom_angle_atom_site_label_3
_geom_angle
O1 Cu1 N7 83.72(15)
O1 Cu1 N1 164.33(16)
N7 Cu1 N1 95.51(16)
O1 Cu1 N4 96.61(14)
N7 Cu1 N4 167.73(16)
N1 Cu1 N4 80.85(16)
O1 Cu1 Cl1 95.26(11)
N7 Cu1 Cl1 94.91(12)
N1 Cu1 Cl1 100.40(12)
N4 Cu1 Cl1 97.27(11)
N1 C1 C2 122.0(5)
N1 C1 H1 119.0
C2 C1 H1 119.0
C1 C2 C3 119.8(5)
C1 C2 H2 120.1
C3 C2 H2 120.1
C2 C3 C4 118.1(5)
C2 C3 H3 121.0
C4 C3 H3 121.0
C5 C4 C3 119.3(5)
C5 C4 H4 120.4
C3 C4 H4 120.4
N1 C5 C4 122.8(4)
N1 C5 C6 114.3(4)
C4 C5 C6 123.0(4)
N2 C6 N4 126.6(4)
N2 C6 C5 117.7(4)
N4 C6 C5 115.6(4)
N5 C7 N3 116.6(4)
N5 C7 N2 118.3(4)
N3 C7 N2 125.1(4)
N6 C8 N3 117.8(4)
N6 C8 N4 118.6(4)
N3 C8 N4 123.6(4)
O2 C9 O1 124.1(4)
O2 C9 C10 118.2(4)
O1 C9 C10 117.7(4)
N7 C10 C9 110.2(3)
N7 C10 C11 110.9(3)
C9 C10 C11 110.7(3)
N7 C10 H10 108.3
C9 C10 H10 108.3
C11 C10 H10 108.3
C12 C11 C10 112.7(3)
C12 C11 H11A 109.1
C10 C11 H11A 109.1
C12 C11 H11B 109.1
C10 C11 H11B 109.1
H11A C11 H11B 107.8
C11 C12 S1 113.6(3)
C11 C12 H12A 108.8
S1 C12 H12A 108.8
C11 C12 H12B 108.8
S1 C12 H12B 108.8
H12A C12 H12B 107.7
S1 C13 H13A 109.5
S1 C13 H13B 109.5
H13A C13 H13B 109.5
S1 C13 H13C 109.5
H13A C13 H13C 109.5
H13B C13 H13C 109.5
C1 N1 C5 118.0(4)
C1 N1 Cu1 127.3(3)
C5 N1 Cu1 114.7(3)
C6 N2 C7 113.9(4)
C8 N3 C7 115.7(4)
C6 N4 C8 114.8(4)
C6 N4 Cu1 114.1(3)
C8 N4 Cu1 130.5(3)
C7 N5 H5A 120.0
C7 N5 H5B 120.0
H5A N5 H5B 120.0
C8 N6 H6A 120.0
C8 N6 H6B 120.0
H6A N6 H6B 120.0
C10 N7 Cu1 111.4(3)
C10 N7 H7A 109.3
Cu1 N7 H7A 109.3
C10 N7 H7B 109.3
Cu1 N7 H7B 109.3
H7A N7 H7B 108.0
C9 O1 Cu1 116.4(3)
C13 S1 C12 100.1(2)
O3 Cu2 N8 169.98(17)
O3 Cu2 N14 82.26(16)
N8 Cu2 N14 95.17(17)
O3 Cu2 N11 96.60(15)
N8 Cu2 N11 81.05(16)
N14 Cu2 N11 151.70(17)
O3 Cu2 Cl2 94.11(12)
N8 Cu2 Cl2 95.85(12)
N14 Cu2 Cl2 98.58(13)
N11 Cu2 Cl2 109.68(11)
N8 C14 C15 122.8(5)
N8 C14 H14 118.6
C15 C14 H14 118.6
C14 C15 C16 118.9(5)
C14 C15 H15 120.5
C16 C15 H15 120.5
C15 C16 C17 119.0(4)
C15 C16 H16 120.5
C17 C16 H16 120.5
C18 C17 C16 118.9(5)
C18 C17 H17 120.6
C16 C17 H17 120.6
N8 C18 C17 122.2(4)
N8 C18 C19 114.7(4)
C17 C18 C19 123.1(4)
N9 C19 N11 127.2(4)
N9 C19 C18 117.0(4)
N11 C19 C18 115.9(4)
N12 C20 N10 117.9(4)
N12 C20 N9 117.2(4)
N10 C20 N9 125.0(4)
N13 C21 N10 119.0(4)
N13 C21 N11 118.1(4)
N10 C21 N11 122.9(4)
O4 C22 O3 124.3(5)
O4 C22 C23 118.1(4)
O3 C22 C23 117.6(4)
N14 C23 C24 110.9(4)
N14 C23 C22 109.1(4)
C24 C23 C22 109.8(4)
N14 C23 H23 109.0
C24 C23 H23 109.0
C22 C23 H23 109.0
C25 C24 C23 112.7(4)
C25 C24 H24A 109.1
C23 C24 H24A 109.1
C25 C24 H24B 109.1
C23 C24 H24B 109.1
H24A C24 H24B 107.8
C24 C25 S2 113.0(3)
C24 C25 H25A 109.0
S2 C25 H25A 109.0
C24 C25 H25B 109.0
S2 C25 H25B 109.0
H25A C25 H25B 107.8
S2 C26 H26A 109.5
S2 C26 H26B 109.5
H26A C26 H26B 109.5
S2 C26 H26C 109.5
H26A C26 H26C 109.5
H26B C26 H26C 109.5
C14 N8 C18 118.1(4)
C14 N8 Cu2 126.7(3)
C18 N8 Cu2 115.2(3)
C19 N9 C20 113.9(4)
C20 N10 C21 116.5(4)
C19 N11 C21 114.6(4)
C19 N11 Cu2 112.9(3)
C21 N11 Cu2 132.4(3)
C20 N12 H12C 120.0
C20 N12 H12D 120.0
H12C N12 H12D 120.0
C21 N13 H13D 120.0
C21 N13 H13E 120.0
H13D N13 H13E 120.0
C23 N14 Cu2 110.2(3)
C23 N14 H14A 109.6
Cu2 N14 H14A 109.6
C23 N14 H14B 109.6
Cu2 N14 H14B 109.6
H14A N14 H14B 108.1
C22 O3 Cu2 116.4(3)
C26 S2 C25 100.0(3)
O5 Cu3 N15 166.06(17)
O5 Cu3 N21 81.75(16)
N15 Cu3 N21 95.89(16)
O5 Cu3 N18 96.06(15)
N15 Cu3 N18 80.99(16)
N21 Cu3 N18 158.20(17)
O5 Cu3 Cl3 96.48(12)
N15 Cu3 Cl3 97.34(13)
N21 Cu3 Cl3 92.38(14)
N18 Cu3 Cl3 109.41(12)
N15 C27 C28 121.2(4)
N15 C27 H27 119.4
C28 C27 H27 119.4
C29 C28 C27 120.2(5)
C29 C28 H28 119.9
C27 C28 H28 119.9
C28 C29 C30 118.6(4)
C28 C29 H29 120.7
C30 C29 H29 120.7
C31 C30 C29 118.3(4)
C31 C30 H30 120.9
C29 C30 H30 120.9
N15 C31 C30 123.4(4)
N15 C31 C32 114.8(4)
C30 C31 C32 121.8(4)
N16 C32 N18 127.9(4)
N16 C32 C31 116.5(4)
N18 C32 C31 115.5(4)
N19 C33 N17 119.4(4)
N19 C33 N16 115.9(4)
N17 C33 N16 124.7(4)
N20 C34 N17 119.1(4)
N20 C34 N18 117.6(4)
N17 C34 N18 123.3(4)
O6 C35 O5 124.3(5)
O6 C35 C36 121.0(4)
O5 C35 C36 114.4(4)
N21 C36 C37 111.4(4)
N21 C36 C35 107.6(4)
C37 C36 C35 115.6(4)
N21 C36 H36 107.3
C37 C36 H36 107.3
C35 C36 H36 107.3
C36 C37 C38 112.6(4)
C36 C37 H37A 109.1
C38 C37 H37A 109.1
C36 C37 H37B 109.1
C38 C37 H37B 109.1
H37A C37 H37B 107.8
C37 C38 S3 116.3(4)
C37 C38 H38A 108.2
S3 C38 H38A 108.2
C37 C38 H38B 108.2
S3 C38 H38B 108.2
H38A C38 H38B 107.4
S3 C39 H39A 109.5
S3 C39 H39B 109.5
H39A C39 H39B 109.5
S3 C39 H39C 109.5
H39A C39 H39C 109.5
H39B C39 H39C 109.5
C31 N15 C27 118.4(4)
C31 N15 Cu3 114.8(3)
C27 N15 Cu3 126.6(3)
C32 N16 C33 113.4(4)
C34 N17 C33 116.4(4)
C32 N18 C34 114.2(4)
C32 N18 Cu3 113.3(3)
C34 N18 Cu3 132.4(3)
C33 N19 H19A 120.0
C33 N19 H19B 120.0
H19A N19 H19B 120.0
C34 N20 H20A 120.0
C34 N20 H20B 120.0
H20A N20 H20B 120.0
C36 N21 Cu3 106.2(3)
C36 N21 H21A 110.5
Cu3 N21 H21A 110.5
C36 N21 H21B 110.5
Cu3 N21 H21B 110.5
H21A N21 H21B 108.7
C35 O5 Cu3 116.4(3)
C39 S3 C38 104.7(3)
O7 Cu4 N28 83.54(16)
O7 Cu4 N25 96.63(15)
N28 Cu4 N25 170.23(18)
O7 Cu4 N22 160.97(16)
N28 Cu4 N22 95.58(17)
N25 Cu4 N22 81.06(16)
O7 Cu4 Cl4 98.60(11)
N28 Cu4 Cl4 93.09(14)
N25 Cu4 Cl4 96.53(11)
N22 Cu4 Cl4 100.43(12)
N22 C40 C41 122.0(5)
N22 C40 H40 119.0
C41 C40 H40 119.0
C42 C41 C40 119.2(5)
C42 C41 H41 120.4
C40 C41 H41 120.4
C41 C42 C43 119.6(5)
C41 C42 H42 120.2
C43 C42 H42 120.2
C42 C43 C44 117.9(4)
C42 C43 H43 121.0
C44 C43 H43 121.0
N22 C44 C43 122.4(4)
N22 C44 C45 115.0(4)
C43 C44 C45 122.5(4)
N23 C45 N25 127.6(4)
N23 C45 C44 117.7(4)
N25 C45 C44 114.7(4)
N26 C46 N24 118.6(4)
N26 C46 N23 117.1(4)
N24 C46 N23 124.3(4)
N27 C47 N24 119.2(4)
N27 C47 N25 117.5(4)
N24 C47 N25 123.3(4)
O8 C48 O7 124.7(5)
O8 C48 C49 118.8(4)
O7 C48 C49 116.2(4)
N28 C49 C50 110.6(4)
N28 C49 C48 108.6(4)
C50 C49 C48 113.4(4)
N28 C49 H49 108.0
C50 C49 H49 108.0
C48 C49 H49 108.0
C49 C50 C51 112.8(4)
C49 C50 H50A 109.0
C51 C50 H50A 109.0
C49 C50 H50B 109.0
C51 C50 H50B 109.0
H50A C50 H50B 107.8
C50 C51 S4 118.1(4)
C50 C51 H51A 107.8
S4 C51 H51A 107.8
C50 C51 H51B 107.8
S4 C51 H51B 107.8
H51A C51 H51B 107.1
S4 C52 H52A 109.5
S4 C52 H52B 109.5
H52A C52 H52B 109.5
S4 C52 H52C 109.5
H52A C52 H52C 109.5
H52B C52 H52C 109.5
C40 N22 C44 118.8(4)
C40 N22 Cu4 127.2(3)
C44 N22 Cu4 113.9(3)
C45 N23 C46 113.8(4)
C47 N24 C46 116.6(4)
C45 N25 C47 114.1(4)
C45 N25 Cu4 114.6(3)
C47 N25 Cu4 130.4(3)
C46 N26 H26D 120.0
C46 N26 H26E 120.0
H26D N26 H26E 120.0
C47 N27 H27A 120.0
C47 N27 H27B 120.0
H27A N27 H27B 120.0
C49 N28 Cu4 110.6(3)
C49 N28 H28A 109.5
Cu4 N28 H28A 109.5
C49 N28 H28B 109.5
Cu4 N28 H28B 109.5
H28A N28 H28B 108.1
C48 O7 Cu4 116.6(3)
C52 S4 C51 104.3(3)
H9A O9 H9B 109.5
H10A O10 H10B 109.5

loop_
_geom_bond_atom_site_label_1
_geom_bond_atom_site_label_2
_geom_bond_distance
Cu1 O1 1.969(3)
Cu1 N7 1.993(4)
Cu1 N1 2.019(4)
Cu1 N4 2.022(4)
Cu1 Cl1 2.5187(13)
C1 N1 1.346(7)
C1 C2 1.378(7)
C1 H1 0.9500
C2 C3 1.386(7)
C2 H2 0.9500
C3 C4 1.390(7)
C3 H3 0.9500
C4 C5 1.371(7)
C4 H4 0.9500
C5 N1 1.350(6)
C5 C6 1.478(6)
C6 N2 1.326(6)
C6 N4 1.343(6)
C7 N5 1.329(6)
C7 N3 1.348(6)
C7 N2 1.351(6)
C8 N6 1.339(6)
C8 N3 1.340(6)
C8 N4 1.358(6)
C9 O2 1.248(6)
C9 O1 1.265(6)
C9 C10 1.523(6)
C10 N7 1.485(5)
C10 C11 1.529(5)
C10 H10 1.0000
C11 C12 1.514(6)
C11 H11A 0.9900
C11 H11B 0.9900
C12 S1 1.814(4)
C12 H12A 0.9900
C12 H12B 0.9900
C13 S1 1.800(5)
C13 H13A 0.9800
C13 H13B 0.9800
C13 H13C 0.9800
N5 H5A 0.8800
N5 H5B 0.8800
N6 H6A 0.8800
N6 H6B 0.8800
N7 H7A 0.9100
N7 H7B 0.9100
Cu2 O3 1.962(4)
Cu2 N8 1.990(4)
Cu2 N14 2.029(4)
Cu2 N11 2.056(4)
Cu2 Cl2 2.4722(13)
C14 N8 1.336(7)
C14 C15 1.379(8)
C14 H14 0.9500
C15 C16 1.381(7)
C15 H15 0.9500
C16 C17 1.387(7)
C16 H16 0.9500
C17 C18 1.379(7)
C17 H17 0.9500
C18 N8 1.357(6)
C18 C19 1.477(7)
C19 N9 1.317(6)
C19 N11 1.343(6)
C20 N12 1.328(6)
C20 N10 1.339(6)
C20 N9 1.353(6)
C21 N13 1.328(6)
C21 N10 1.341(6)
C21 N11 1.368(6)
C22 O4 1.226(7)
C22 O3 1.273(6)
C22 C23 1.533(7)
C23 N14 1.476(6)
C23 C24 1.529(6)
C23 H23 1.0000
C24 C25 1.518(6)
C24 H24A 0.9900
C24 H24B 0.9900
C25 S2 1.808(5)
C25 H25A 0.9900
C25 H25B 0.9900
C26 S2 1.807(7)
C26 H26A 0.9800
C26 H26B 0.9800
C26 H26C 0.9800
N12 H12C 0.8800
N12 H12D 0.8800
N13 H13D 0.8800
N13 H13E 0.8800
N14 H14A 0.9100
N14 H14B 0.9100
Cu3 O5 1.973(4)
Cu3 N15 2.004(4)
Cu3 N21 2.018(4)
Cu3 N18 2.036(4)
Cu3 Cl3 2.4824(13)
C27 N15 1.348(7)
C27 C28 1.392(7)
C27 H27 0.9500
C28 C29 1.367(7)
C28 H28 0.9500
C29 C30 1.400(7)
C29 H29 0.9500
C30 C31 1.373(7)
C30 H30 0.9500
C31 N15 1.340(6)
C31 C32 1.480(7)
C32 N16 1.311(6)
C32 N18 1.346(6)
C33 N19 1.319(6)
C33 N17 1.345(6)
C33 N16 1.378(6)
C34 N20 1.324(6)
C34 N17 1.338(6)
C34 N18 1.377(6)
C35 O6 1.230(6)
C35 O5 1.283(6)
C35 C36 1.540(7)
C36 N21 1.489(6)
C36 C37 1.514(7)
C36 H36 1.0000
C37 C38 1.523(7)
C37 H37A 0.9900
C37 H37B 0.9900
C38 S3 1.813(6)
C38 H38A 0.9900
C38 H38B 0.9900
C39 S3 1.800(7)
C39 H39A 0.9800
C39 H39B 0.9800
C39 H39C 0.9800
N19 H19A 0.8800
N19 H19B 0.8800
N20 H20A 0.8800
N20 H20B 0.8800
N21 H21A 0.9100
N21 H21B 0.9100
Cu4 O7 1.969(3)
Cu4 N28 1.989(4)
Cu4 N25 2.012(4)
Cu4 N22 2.027(4)
Cu4 Cl4 2.5065(13)
C40 N22 1.326(7)
C40 C41 1.399(7)
C40 H40 0.9500
C41 C42 1.367(8)
C41 H41 0.9500
C42 C43 1.387(8)
C42 H42 0.9500
C43 C44 1.397(7)
C43 H43 0.9500
C44 N22 1.348(6)
C44 C45 1.484(6)
C45 N23 1.314(6)
C45 N25 1.347(6)
C46 N26 1.325(6)
C46 N24 1.348(6)
C46 N23 1.364(6)
C47 N27 1.323(6)
C47 N24 1.334(6)
C47 N25 1.369(6)
C48 O8 1.229(6)
C48 O7 1.283(6)
C48 C49 1.553(7)
C49 N28 1.492(6)
C49 C50 1.520(7)
C49 H49 1.0000
C50 C51 1.526(7)
C50 H50A 0.9900
C50 H50B 0.9900
C51 S4 1.812(5)
C51 H51A 0.9900
C51 H51B 0.9900
C52 S4 1.793(6)
C52 H52A 0.9800
C52 H52B 0.9800
C52 H52C 0.9800
N26 H26D 0.8800
N26 H26E 0.8800
N27 H27A 0.8800
N27 H27B 0.8800
N28 H28A 0.9100
N28 H28B 0.9100
O9 H9A 0.8500
O9 H9B 0.8497
O10 H10A 0.8500
O10 H10B 0.8501

loop_
_geom_hbond_atom_site_label_D
_geom_hbond_atom_site_label_H
_geom_hbond_atom_site_label_A
_geom_hbond_distance_DH
_geom_hbond_distance_HA
_geom_hbond_distance_DA
_geom_hbond_angle_DHA
_geom_hbond_site_symmetry_A
N5 H5A N17 0.88 2.07 2.951(6) 173.6 1_445
N5 H5B O2 0.88 2.17 2.830(5) 132.0 1_545
N6 H6A O6 0.88 2.16 3.010(5) 163.8 1_455
N6 H6B O1 0.88 1.94 2.763(5) 154.1 .
N7 H7A Cl2 0.91 2.46 3.270(4) 148.3 .
N7 H7B O10 0.91 2.07 2.971(6) 168.5 1_554
N12 H12C N24 0.88 2.06 2.935(6) 171.4 1_545
N12 H12D O4 0.88 2.17 2.853(5) 133.7 1_545
N13 H13D O8 0.88 2.13 2.965(5) 158.6 .
N13 H13E O3 0.88 2.03 2.826(5) 149.8 .
N14 H14A N6 0.91 2.33 3.195(6) 158.6 1_655
N14 H14B Cl1 0.91 2.98 3.804(5) 151.9 1_655
N19 H19A N3 0.88 2.02 2.895(6) 173.6 1_665
N19 H19B O6 0.88 2.18 2.897(5) 138.9 1_565
N20 H20A O2 0.88 2.03 2.878(5) 161.1 1_655
N20 H20B O5 0.88 2.01 2.807(5) 150.1 .
N21 H21A Cl4 0.91 2.76 3.556(4) 146.8 .
N21 H21B N27 0.91 2.48 3.330(6) 155.8 .
N26 H26D N10 0.88 2.08 2.954(6) 172.8 1_565
N26 H26E O8 0.88 2.14 2.825(5) 134.1 1_565
N27 H27A O4 0.88 1.99 2.867(6) 171.9 .
N27 H27B O7 0.88 1.96 2.784(5) 154.7 .
N28 H28A O9 0.91 2.00 2.890(7) 166.9 .
N28 H28B Cl3 0.91 2.53 3.318(4) 145.1 1_455
O9 H9A Cl2 0.85 2.32 3.167(5) 173.2 1_456
O9 H9B Cl4 0.85 2.47 3.186(5) 141.8 .
O10 H10A Cl1 0.85 2.54 3.170(5) 131.8 1_556
O10 H10B Cl3 0.85 2.37 3.213(5) 175.2 .

loop_
_geom_torsion_atom_site_label_1
_geom_torsion_atom_site_label_2
_geom_torsion_atom_site_label_3
_geom_torsion_atom_site_label_4
_geom_torsion
N1 C1 C2 C3 -0.1(9)
C1 C2 C3 C4 1.3(9)
C2 C3 C4 C5 -0.7(8)
C3 C4 C5 N1 -1.1(8)
C3 C4 C5 C6 177.2(5)
N1 C5 C6 N2 171.2(4)
C4 C5 C6 N2 -7.3(6)
N1 C5 C6 N4 -8.5(6)
C4 C5 C6 N4 173.0(4)
O2 C9 C10 N7 -174.7(4)
O1 C9 C10 N7 7.6(5)
O2 C9 C10 C11 -51.6(5)
O1 C9 C10 C11 130.6(4)
N7 C10 C11 C12 -66.6(4)
C9 C10 C11 C12 170.8(4)
C10 C11 C12 S1 -177.8(3)
C2 C1 N1 C5 -1.7(8)
C2 C1 N1 Cu1 175.5(4)
C4 C5 N1 C1 2.3(7)
C6 C5 N1 C1 -176.2(4)
C4 C5 N1 Cu1 -175.2(4)
C6 C5 N1 Cu1 6.3(5)
N4 C6 N2 C7 4.2(6)
C5 C6 N2 C7 -175.4(4)
N5 C7 N2 C6 177.2(4)
N3 C7 N2 C6 -1.9(6)
N6 C8 N3 C7 -173.1(4)
N4 C8 N3 C7 6.0(6)
N5 C7 N3 C8 178.0(4)
N2 C7 N3 C8 -2.9(6)
N2 C6 N4 C8 -1.5(6)
C5 C6 N4 C8 178.1(4)
N2 C6 N4 Cu1 -173.2(4)
C5 C6 N4 Cu1 6.4(5)
N6 C8 N4 C6 175.1(4)
N3 C8 N4 C6 -4.0(6)
N6 C8 N4 Cu1 -14.8(6)
N3 C8 N4 Cu1 166.0(3)
C9 C10 N7 Cu1 -3.0(4)
C11 C10 N7 Cu1 -125.9(3)
O2 C9 O1 Cu1 173.8(4)
C10 C9 O1 Cu1 -8.6(5)
C11 C12 S1 C13 -66.7(4)
N8 C14 C15 C16 0.9(8)
C14 C15 C16 C17 0.5(7)
C15 C16 C17 C18 -0.4(7)
C16 C17 C18 N8 -1.1(7)
C16 C17 C18 C19 177.5(4)
N8 C18 C19 N9 178.2(4)
C17 C18 C19 N9 -0.5(7)
N8 C18 C19 N11 -0.6(6)
C17 C18 C19 N11 -179.3(4)
O4 C22 C23 N14 171.3(5)
O3 C22 C23 N14 -8.6(6)
O4 C22 C23 C24 -67.0(6)
O3 C22 C23 C24 113.1(5)
N14 C23 C24 C25 -67.3(5)
C22 C23 C24 C25 172.1(4)
C23 C24 C25 S2 175.1(3)
C15 C14 N8 C18 -2.3(8)
C15 C14 N8 Cu2 176.7(4)
C17 C18 N8 C14 2.4(7)
C19 C18 N8 C14 -176.3(4)
C17 C18 N8 Cu2 -176.7(4)
C19 C18 N8 Cu2 4.6(5)
N11 C19 N9 C20 0.5(7)
C18 C19 N9 C20 -178.2(4)
N12 C20 N9 C19 179.3(4)
N10 C20 N9 C19 -0.5(7)
N12 C20 N10 C21 -179.5(4)
N9 C20 N10 C21 0.3(7)
N13 C21 N10 C20 179.1(4)
N11 C21 N10 C20 0.1(6)
N9 C19 N11 C21 -0.1(7)
C18 C19 N11 C21 178.6(4)
N9 C19 N11 Cu2 177.9(4)
C18 C19 N11 Cu2 -3.4(5)
N13 C21 N11 C19 -179.2(4)
N10 C21 N11 C19 -0.2(6)
N13 C21 N11 Cu2 3.3(6)
N10 C21 N11 Cu2 -177.7(3)
C24 C23 N14 Cu2 -101.5(4)
C22 C23 N14 Cu2 19.5(5)
O4 C22 O3 Cu2 172.4(5)
C23 C22 O3 Cu2 -7.7(6)
C24 C25 S2 C26 -75.4(4)
N15 C27 C28 C29 -0.9(8)
C27 C28 C29 C30 -1.2(8)
C28 C29 C30 C31 1.5(7)
C29 C30 C31 N15 0.3(7)
C29 C30 C31 C32 -178.5(4)
N15 C31 C32 N16 -174.4(4)
C30 C31 C32 N16 4.5(7)
N15 C31 C32 N18 4.4(6)
C30 C31 C32 N18 -176.7(4)
O6 C35 C36 N21 -157.1(5)
O5 C35 C36 N21 28.8(6)
O6 C35 C36 C37 -31.9(7)
O5 C35 C36 C37 154.0(5)
N21 C36 C37 C38 -66.4(6)
C35 C36 C37 C38 170.4(4)
C36 C37 C38 S3 -69.7(5)
C30 C31 N15 C27 -2.3(7)
C32 C31 N15 C27 176.5(4)
C30 C31 N15 Cu3 173.4(4)
C32 C31 N15 Cu3 -7.8(5)
C28 C27 N15 C31 2.6(8)
C28 C27 N15 Cu3 -172.6(4)
N18 C32 N16 C33 -0.2(7)
C31 C32 N16 C33 178.4(4)
N19 C33 N16 C32 -178.9(4)
N17 C33 N16 C32 1.0(6)
N20 C34 N17 C33 -179.9(4)
N18 C34 N17 C33 -1.7(7)
N19 C33 N17 C34 179.8(4)
N16 C33 N17 C34 -0.1(7)
N16 C32 N18 C34 -1.3(7)
C31 C32 N18 C34 -179.9(4)
N16 C32 N18 Cu3 179.7(4)
C31 C32 N18 Cu3 1.0(5)
N20 C34 N18 C32 -179.4(4)
N17 C34 N18 C32 2.3(7)
N20 C34 N18 Cu3 -0.6(7)
N17 C34 N18 Cu3 -178.9(3)
C37 C36 N21 Cu3 -166.2(4)
C35 C36 N21 Cu3 -38.5(5)
O6 C35 O5 Cu3 -177.2(4)
C36 C35 O5 Cu3 -3.3(6)
C37 C38 S3 C39 101.8(5)
N22 C40 C41 C42 0.8(9)
C40 C41 C42 C43 -2.2(9)
C41 C42 C43 C44 1.7(8)
C42 C43 C44 N22 0.2(7)
C42 C43 C44 C45 -176.6(5)
N22 C44 C45 N23 -168.8(4)
C43 C44 C45 N23 8.2(6)
N22 C44 C45 N25 9.3(6)
C43 C44 C45 N25 -173.8(4)
O8 C48 C49 N28 -169.1(4)
O7 C48 C49 N28 17.0(6)
O8 C48 C49 C50 -45.7(6)
O7 C48 C49 C50 140.4(4)
N28 C49 C50 C51 -67.3(5)
C48 C49 C50 C51 170.4(4)
C49 C50 C51 S4 -83.5(5)
C41 C40 N22 C44 1.0(8)
C41 C40 N22 Cu4 -175.8(4)
C43 C44 N22 C40 -1.5(7)
C45 C44 N22 C40 175.5(4)
C43 C44 N22 Cu4 175.7(4)
C45 C44 N22 Cu4 -7.3(5)
N25 C45 N23 C46 -4.3(6)
C44 C45 N23 C46 173.4(4)
N26 C46 N23 C45 -177.6(4)
N24 C46 N23 C45 2.7(6)
N27 C47 N24 C46 175.7(4)
N25 C47 N24 C46 -5.9(6)
N26 C46 N24 C47 -177.6(4)
N23 C46 N24 C47 2.1(6)
N23 C45 N25 C47 0.9(6)
C44 C45 N25 C47 -176.9(4)
N23 C45 N25 Cu4 171.3(4)
C44 C45 N25 Cu4 -6.5(5)
N27 C47 N25 C45 -177.0(4)
N24 C47 N25 C45 4.6(6)
N27 C47 N25 Cu4 14.5(6)
N24 C47 N25 Cu4 -163.9(3)
C50 C49 N28 Cu4 -147.4(3)
C48 C49 N28 Cu4 -22.3(5)
O8 C48 O7 Cu4 -176.5(4)
C49 C48 O7 Cu4 -3.0(5)
C50 C51 S4 C52 87.4(4)
